data_4030690
loop_
_publ_author_name
'Piotrowicz, Micha\/l'
'Zakrzewski, Janusz'
'M\'etivier, R\'emi'
'Brosseau, Arnaud'
'Makal, Anna'
'Wo\'zniak, Krzysztof'

_publ_section_title
;
 Aerobic Palladium(II)-Catalyzed Dehydrogenative Heck Reaction in the
 Synthesis of Pyrenyl Fluorophores. A Photophysical Study of \b-Pyrenyl
 Acrylates in Solution and in the Solid State.
;
_journal_issue 5
_journal_name_full 'The Journal of organic chemistry'
_journal_page_first 2573
_journal_page_last 2581
_journal_paper_doi 10.1021/jo502619k
_journal_volume 80
_journal_year 2015
_chemical_formula_moiety 'C29 H32 O2'
_chemical_formula_sum 'C29 H32 O2'
_chemical_formula_weight 412.54
_chemical_name_systematic
;
 ?
;
_space_group_crystal_system monoclinic
_space_group_IT_number 14
_space_group_name_Hall '-P 2yn'
_space_group_name_H-M_alt 'P 1 21/n 1'
_symmetry_space_group_name_Hall '-P 2yn'
_symmetry_space_group_name_H-M 'P 1 21/n 1'
_atom_sites_solution_hydrogens geom
_atom_sites_solution_primary direct
_audit_creation_date 2013-12-19
_audit_creation_method
;
Olex2 1.2
(compiled 2013.12.10 svn.r2853 for OlexSys, GUI svn.r4736)
;
_cell_angle_alpha 90
_cell_angle_beta 94.8297(15)
_cell_angle_gamma 90
_cell_formula_units_Z 4
_cell_length_a 19.0777(3)
_cell_length_b 6.19859(10)
_cell_length_c 19.4124(3)
_cell_measurement_reflns_used 13576
_cell_measurement_temperature 100.00(10)
_cell_measurement_theta_max 76.8350
_cell_measurement_theta_min 2.3470
_cell_volume 2287.46(6)
_computing_cell_refinement
'CrysAlisPro, Agilent Technologies, Version 1.171.36.32 (release 02-08-2013 CrysAlis171 .NET) (compiled Aug 2 2013,16:46:58)'
_computing_data_collection
'CrysAlisPro, Agilent Technologies, Version 1.171.36.32 (release 02-08-2013 CrysAlis171 .NET) (compiled Aug 2 2013,16:46:58)'
_computing_data_reduction
'CrysAlisPro, Agilent Technologies, Version 1.171.36.32 (release 02-08-2013 CrysAlis171 .NET) (compiled Aug 2 2013,16:46:58)'
_computing_molecular_graphics 'Olex2 (Dolomanov et al., 2009)'
_computing_publication_material 'Olex2 (Dolomanov et al., 2009)'
_computing_structure_refinement
;
XL, G.M. Sheldrick, Acta Cryst.
(2008). A64, 112-122
;
_computing_structure_solution 'ShelXS (Sheldrick, 2008)'
_diffrn_ambient_temperature 100.00(10)
_diffrn_detector Atlas
_diffrn_detector_area_resol_mean 5.2195
_diffrn_detector_type 'CCD area detector'
_diffrn_measured_fraction_theta_full 1.000
_diffrn_measured_fraction_theta_max 0.993
_diffrn_measurement_device 'four-circle diffractometer'
_diffrn_measurement_device_type 'SuperNova, Dual, Cu at zero, Atlas'
_diffrn_measurement_method '\w scans'
_diffrn_orient_matrix_UB_11 0.0594494000
_diffrn_orient_matrix_UB_12 0.0045080000
_diffrn_orient_matrix_UB_13 0.0588255000
_diffrn_orient_matrix_UB_21 -0.0550053000
_diffrn_orient_matrix_UB_22 -0.0065753000
_diffrn_orient_matrix_UB_23 0.0536776000
_diffrn_orient_matrix_UB_31 0.0025748000
_diffrn_orient_matrix_UB_32 -0.2484472000
_diffrn_orient_matrix_UB_33 -0.0003068000
_diffrn_radiation_collimation 'focusing mirrors'
_diffrn_radiation_monochromator 'mirror optics'
_diffrn_radiation_probe x-ray
_diffrn_radiation_type CuK\a
_diffrn_radiation_wavelength 1.54184
_diffrn_reflns_av_R_equivalents 0.0282
_diffrn_reflns_av_unetI/netI 0.0158
_diffrn_reflns_Laue_measured_fraction_full 1.000
_diffrn_reflns_Laue_measured_fraction_max 0.993
_diffrn_reflns_limit_h_max 23
_diffrn_reflns_limit_h_min -23
_diffrn_reflns_limit_k_max 5
_diffrn_reflns_limit_k_min -7
_diffrn_reflns_limit_l_max 23
_diffrn_reflns_limit_l_min -24
_diffrn_reflns_number 27062
_diffrn_reflns_point_group_measured_fraction_full 1.000
_diffrn_reflns_point_group_measured_fraction_max 0.993
_diffrn_reflns_theta_full 67.684
_diffrn_reflns_theta_max 76.975
_diffrn_reflns_theta_min 3.119
_diffrn_source 'microfocus sealed X-ray tube'
_diffrn_source_type Agilent
_exptl_absorpt_coefficient_mu 0.566
_exptl_absorpt_correction_T_max 1.00000
_exptl_absorpt_correction_T_min 0.70923
_exptl_absorpt_correction_type multi-scan
_exptl_absorpt_process_details
'CrysAlisPro, Agilent Technologies, Version 1.171.36.32 (release 02-08-2013 CrysAlis171 .NET) (compiled Aug 2 2013,16:46:58) Empirical absorption correction using spherical harmonics, implemented in SCALE3 ABSPACK scaling algorithm.'
_exptl_crystal_colour 'clear light yellow'
_exptl_crystal_colour_lustre clear
_exptl_crystal_colour_modifier light
_exptl_crystal_colour_primary yellow
_exptl_crystal_density_diffrn 1.198
_exptl_crystal_description prism
_exptl_crystal_F_000 888
_exptl_crystal_size_max 0.28
_exptl_crystal_size_mid 0.12
_exptl_crystal_size_min 0.08
_refine_diff_density_max 0.348
_refine_diff_density_min -0.292
_refine_diff_density_rms 0.049
_refine_ls_extinction_method none
_refine_ls_goodness_of_fit_ref 1.029
_refine_ls_hydrogen_treatment constr
_refine_ls_matrix_type full
_refine_ls_number_parameters 287
_refine_ls_number_reflns 4796
_refine_ls_number_restraints 0
_refine_ls_restrained_S_all 1.029
_refine_ls_R_factor_all 0.0543
_refine_ls_R_factor_gt 0.0471
_refine_ls_shift/su_max 0.001
_refine_ls_shift/su_mean 0.000
_refine_ls_structure_factor_coef Fsqd
_refine_ls_weighting_details 'w=1/[\s^2^(Fo^2^)+(0.0753P)^2^+1.0525P] where P=(Fo^2^+2Fc^2^)/3'
_refine_ls_weighting_scheme calc
_refine_ls_wR_factor_gt 0.1272
_refine_ls_wR_factor_ref 0.1366
_reflns_Friedel_coverage 0.000
_reflns_number_gt 4114
_reflns_number_total 4796
_reflns_threshold_expression 'I > 2\s(I)'
_cod_data_source_file jo502619k_si_003.cif
_cod_data_source_block exp_143
_cod_depositor_comments 'Adding full bibliography for 4030689--4030690.cif.'
_cod_original_cell_volume 2287.47(7)
_cod_database_code 4030690
_shelxl_version_number 2013-4
_chemical_oxdiff_formula 'C29 H32 O'
_shelx_space_group_comment
;
The symmetry employed for this shelxl refinement is uniquely defined
by the following loop, which should always be used as a source of
symmetry information in preference to the above space-group names.
They are only intended as comments.
;
_reflns_odcompleteness_completeness 99.96
_reflns_odcompleteness_iscentric 1
_reflns_odcompleteness_theta 74.33
_olex2_refinement_description
;
1. Fixed Uiso
 At 1.2 times of:
  All C(H) groups, All C(H,H) groups
 At 1.5 times of:
  All C(H,H,H) groups
2.a Secondary CH2 refined with riding coordinates:
 C20(H20A,H20B)
2.b Aromatic/amide H refined with riding coordinates:
 C1(H1), C3(H3), C5(H5), C8(H8), C10(H10), C12(H12), C13(H13), C17(H17),
 C18(H18)
2.c Idealised Me refined as rotating group:
 C21(H21A,H21B,H21C), C23(H23A,H23B,H23C), C24(H24A,H24B,H24C), C25(H25A,H25B,
 H25C), C27(H27A,H27B,H27C), C28(H28A,H28B,H28C), C29(H29A,H29B,H29C)
;

loop_
_space_group_symop_operation_xyz
'x, y, z'
'-x+1/2, y+1/2, -z+1/2'
'-x, -y, -z'
'x-1/2, -y-1/2, z-1/2'

loop_
_atom_site_label
_atom_site_type_symbol
_atom_site_fract_x
_atom_site_fract_y
_atom_site_fract_z
_atom_site_U_iso_or_equiv
_atom_site_adp_type
_atom_site_occupancy
_atom_site_site_symmetry_order
_atom_site_calc_flag
_atom_site_refinement_flags_posn
O1 O -0.11606(6) -0.28887(18) 0.30370(6) 0.0390(3) Uani 1 1 d .
O2 O -0.11808(6) 0.00915(19) 0.36905(5) 0.0394(3) Uani 1 1 d .
C1 C 0.16452(7) 0.5470(2) 0.04053(7) 0.0209(3) Uani 1 1 d .
H1 H 0.1900 0.6236 0.0099 0.025 Uiso 1 1 calc R
C2 C 0.12705(6) 0.3643(2) 0.01676(6) 0.0203(3) Uani 1 1 d .
C3 C 0.09073(7) 0.2478(2) 0.06424(6) 0.0212(3) Uani 1 1 d .
H3 H 0.0673 0.1221 0.0497 0.025 Uiso 1 1 calc R
C4 C 0.08864(7) 0.3148(2) 0.13280(6) 0.0200(3) Uani 1 1 d .
C5 C 0.04520(7) 0.2093(2) 0.17932(7) 0.0219(3) Uani 1 1 d .
H5 H 0.0211 0.0851 0.1646 0.026 Uiso 1 1 calc R
C6 C 0.03790(7) 0.2844(2) 0.24457(7) 0.0214(3) Uani 1 1 d .
C7 C 0.07807(6) 0.4714(2) 0.27032(6) 0.0195(3) Uani 1 1 d .
C8 C 0.07684(7) 0.5495(2) 0.33800(6) 0.0208(3) Uani 1 1 d .
H8 H 0.0494 0.4780 0.3681 0.025 Uiso 1 1 calc R
C9 C 0.11525(6) 0.7304(2) 0.36204(6) 0.0205(3) Uani 1 1 d .
C10 C 0.15580(7) 0.8376(2) 0.31601(7) 0.0219(3) Uani 1 1 d .
H10 H 0.1813 0.9590 0.3310 0.026 Uiso 1 1 calc R
C11 C 0.15895(6) 0.7666(2) 0.24781(6) 0.0201(3) Uani 1 1 d .
C12 C 0.19996(7) 0.8782(2) 0.19996(7) 0.0229(3) Uani 1 1 d .
H12 H 0.2251 1.0008 0.2145 0.028 Uiso 1 1 calc R
C13 C 0.20260(7) 0.8079(2) 0.13407(7) 0.0228(3) Uani 1 1 d .
H13 H 0.2293 0.8838 0.1043 0.027 Uiso 1 1 calc R
C14 C 0.16496(6) 0.6188(2) 0.10924(6) 0.0197(3) Uani 1 1 d .
C15 C 0.12534(6) 0.5035(2) 0.15583(6) 0.0185(3) Uani 1 1 d .
C16 C 0.12096(6) 0.5797(2) 0.22468(6) 0.0184(3) Uani 1 1 d .
C17 C -0.01395(7) 0.1847(2) 0.28680(7) 0.0238(3) Uani 1 1 d .
H17 H -0.0318 0.2708 0.3204 0.029 Uiso 1 1 calc R
C18 C -0.03752(7) -0.0165(2) 0.28135(7) 0.0249(3) Uani 1 1 d .
H18 H -0.0185 -0.1108 0.2506 0.030 Uiso 1 1 calc R
C19 C -0.09363(7) -0.0922(2) 0.32356(7) 0.0269(3) Uani 1 1 d .
C20 C -0.17166(11) -0.3823(3) 0.34125(9) 0.0508(5) Uani 1 1 d .
H20A H -0.2050 -0.2715 0.3518 0.061 Uiso 1 1 calc R
H20B H -0.1518 -0.4447 0.3844 0.061 Uiso 1 1 calc R
C21 C -0.20759(9) -0.5512(3) 0.29738(9) 0.0426(4) Uani 1 1 d .
H21A H -0.2313 -0.4858 0.2571 0.064 Uiso 1 1 calc GR
H21B H -0.2413 -0.6244 0.3231 0.064 Uiso 1 1 calc GR
H21C H -0.1735 -0.6530 0.2836 0.064 Uiso 1 1 calc GR
C22 C 0.11574(7) 0.8022(2) 0.43780(7) 0.0225(3) Uani 1 1 d .
C23 C 0.12471(9) 1.0465(2) 0.44536(7) 0.0323(3) Uani 1 1 d .
H23A H 0.1691 1.0886 0.4298 0.049 Uiso 1 1 calc GR
H23B H 0.1232 1.0861 0.4930 0.049 Uiso 1 1 calc GR
H23C H 0.0874 1.1181 0.4180 0.049 Uiso 1 1 calc GR
C24 C 0.17806(8) 0.6912(2) 0.47859(7) 0.0314(3) Uani 1 1 d .
H24A H 0.1722 0.5375 0.4757 0.047 Uiso 1 1 calc GR
H24B H 0.1800 0.7353 0.5261 0.047 Uiso 1 1 calc GR
H24C H 0.2210 0.7312 0.4594 0.047 Uiso 1 1 calc GR
C25 C 0.04838(8) 0.7360(3) 0.46982(8) 0.0405(4) Uani 1 1 d .
H25A H 0.0084 0.7952 0.4429 0.061 Uiso 1 1 calc GR
H25B H 0.0496 0.7899 0.5163 0.061 Uiso 1 1 calc GR
H25C H 0.0449 0.5816 0.4703 0.061 Uiso 1 1 calc GR
C26 C 0.11965(7) 0.2982(2) -0.05978(6) 0.0225(3) Uani 1 1 d .
C27 C 0.16505(8) 0.4359(2) -0.10421(7) 0.0288(3) Uani 1 1 d .
H27A H 0.1519 0.5847 -0.1008 0.043 Uiso 1 1 calc GR
H27B H 0.1580 0.3900 -0.1515 0.043 Uiso 1 1 calc GR
H27C H 0.2137 0.4191 -0.0881 0.043 Uiso 1 1 calc GR
C28 C 0.04238(8) 0.3307(3) -0.08657(7) 0.0319(3) Uani 1 1 d .
H28A H 0.0131 0.2376 -0.0618 0.048 Uiso 1 1 calc GR
H28B H 0.0365 0.2968 -0.1350 0.048 Uiso 1 1 calc GR
H28C H 0.0292 0.4782 -0.0797 0.048 Uiso 1 1 calc GR
C29 C 0.13973(8) 0.0595(2) -0.06811(7) 0.0263(3) Uani 1 1 d .
H29A H 0.1882 0.0392 -0.0519 0.039 Uiso 1 1 calc GR
H29B H 0.1328 0.0197 -0.1160 0.039 Uiso 1 1 calc GR
H29C H 0.1107 -0.0291 -0.0416 0.039 Uiso 1 1 calc GR

loop_
_atom_site_aniso_label
_atom_site_aniso_U_11
_atom_site_aniso_U_22
_atom_site_aniso_U_33
_atom_site_aniso_U_23
_atom_site_aniso_U_13
_atom_site_aniso_U_12
O1 0.0512(7) 0.0317(6) 0.0372(6) -0.0059(5) 0.0230(5) -0.0197(5)
O2 0.0483(7) 0.0427(6) 0.0299(5) -0.0080(5) 0.0193(5) -0.0156(5)
C1 0.0216(6) 0.0203(6) 0.0217(6) 0.0035(5) 0.0068(5) 0.0031(5)
C2 0.0213(6) 0.0208(6) 0.0193(6) 0.0002(5) 0.0041(4) 0.0052(5)
C3 0.0234(6) 0.0187(6) 0.0216(6) -0.0016(5) 0.0029(5) 0.0002(5)
C4 0.0213(6) 0.0189(6) 0.0201(6) 0.0010(5) 0.0036(5) 0.0019(5)
C5 0.0249(6) 0.0187(6) 0.0225(6) -0.0004(5) 0.0035(5) -0.0025(5)
C6 0.0231(6) 0.0204(6) 0.0212(6) 0.0020(5) 0.0047(5) -0.0010(5)
C7 0.0206(6) 0.0182(6) 0.0199(6) 0.0008(5) 0.0029(5) 0.0015(5)
C8 0.0225(6) 0.0205(6) 0.0198(6) 0.0017(5) 0.0048(5) -0.0001(5)
C9 0.0205(6) 0.0210(6) 0.0201(6) -0.0011(5) 0.0032(5) 0.0018(5)
C10 0.0218(6) 0.0208(6) 0.0232(6) -0.0030(5) 0.0032(5) -0.0031(5)
C11 0.0192(6) 0.0199(6) 0.0216(6) 0.0003(5) 0.0034(5) 0.0015(5)
C12 0.0227(6) 0.0203(6) 0.0263(6) -0.0011(5) 0.0051(5) -0.0035(5)
C13 0.0235(6) 0.0215(6) 0.0243(6) 0.0027(5) 0.0079(5) -0.0012(5)
C14 0.0192(6) 0.0188(6) 0.0216(6) 0.0019(5) 0.0039(4) 0.0029(5)
C15 0.0180(5) 0.0180(6) 0.0199(6) 0.0011(5) 0.0032(4) 0.0030(4)
C16 0.0175(5) 0.0181(6) 0.0198(6) 0.0010(5) 0.0028(4) 0.0025(4)
C17 0.0267(6) 0.0262(7) 0.0191(6) -0.0017(5) 0.0055(5) -0.0042(5)
C18 0.0285(7) 0.0256(7) 0.0214(6) 0.0002(5) 0.0069(5) -0.0033(5)
C19 0.0315(7) 0.0293(7) 0.0204(6) 0.0011(5) 0.0048(5) -0.0083(6)
C20 0.0641(12) 0.0538(11) 0.0386(9) -0.0044(8) 0.0271(8) -0.0331(10)
C21 0.0414(9) 0.0375(9) 0.0509(10) 0.0046(7) 0.0152(7) -0.0117(7)
C22 0.0246(6) 0.0233(7) 0.0203(6) -0.0026(5) 0.0055(5) -0.0029(5)
C23 0.0516(9) 0.0229(7) 0.0234(7) -0.0039(5) 0.0079(6) 0.0013(6)
C24 0.0402(8) 0.0316(8) 0.0220(6) -0.0022(5) 0.0006(6) 0.0044(6)
C25 0.0352(8) 0.0595(11) 0.0288(7) -0.0186(7) 0.0154(6) -0.0167(7)
C26 0.0279(6) 0.0209(6) 0.0193(6) -0.0007(5) 0.0054(5) 0.0042(5)
C27 0.0421(8) 0.0248(7) 0.0208(6) -0.0006(5) 0.0107(6) 0.0014(6)
C28 0.0329(7) 0.0404(8) 0.0221(6) -0.0046(6) 0.0006(5) 0.0085(6)
C29 0.0342(7) 0.0225(7) 0.0228(6) -0.0021(5) 0.0062(5) 0.0038(5)

loop_
_atom_type_symbol
_atom_type_description
_atom_type_scat_dispersion_real
_atom_type_scat_dispersion_imag
_atom_type_scat_source
C C 0.0181 0.0091 'International Tables Vol C Tables 4.2.6.8 and 6.1.1.4'
H H 0.0000 0.0000 'International Tables Vol C Tables 4.2.6.8 and 6.1.1.4'
O O 0.0492 0.0322 'International Tables Vol C Tables 4.2.6.8 and 6.1.1.4'

loop_
_geom_angle_atom_site_label_1
_geom_angle_atom_site_label_2
_geom_angle_atom_site_label_3
_geom_angle
C19 O1 C20 116.54(12)
C2 C1 C14 122.16(11)
C1 C2 C3 117.95(11)
C1 C2 C26 122.58(11)
C3 C2 C26 119.29(12)
C4 C3 C2 121.96(12)
C3 C4 C5 121.93(12)
C3 C4 C15 119.52(11)
C15 C4 C5 118.31(11)
C6 C5 C4 122.53(12)
C5 C6 C7 119.84(11)
C5 C6 C17 119.90(12)
C7 C6 C17 120.14(11)
C8 C7 C6 123.16(11)
C8 C7 C16 118.44(11)
C16 C7 C6 118.40(11)
C9 C8 C7 122.67(11)
C8 C9 C22 120.85(11)
C10 C9 C8 118.06(11)
C10 C9 C22 121.02(11)
C9 C10 C11 121.66(12)
C10 C11 C12 121.82(12)
C10 C11 C16 119.60(11)
C16 C11 C12 118.58(11)
C13 C12 C11 121.28(12)
C12 C13 C14 121.42(12)
C1 C14 C13 122.66(11)
C1 C14 C15 118.96(12)
C15 C14 C13 118.36(11)
C4 C15 C14 119.37(11)
C4 C15 C16 120.19(11)
C14 C15 C16 120.42(11)
C7 C16 C15 120.59(11)
C11 C16 C7 119.53(11)
C11 C16 C15 119.88(11)
C18 C17 C6 126.08(12)
C17 C18 C19 120.70(13)
O1 C19 C18 111.01(12)
O2 C19 O1 123.38(12)
O2 C19 C18 125.59(13)
O1 C20 C21 108.33(13)
C23 C22 C9 111.73(11)
C23 C22 C24 108.61(12)
C23 C22 C25 108.50(12)
C24 C22 C9 107.83(10)
C25 C22 C9 111.94(11)
C25 C22 C24 108.12(12)
C2 C26 C29 110.74(11)
C27 C26 C2 112.68(11)
C27 C26 C28 107.97(11)
C27 C26 C29 108.57(10)
C28 C26 C2 107.47(10)
C28 C26 C29 109.32(12)

loop_
_geom_bond_atom_site_label_1
_geom_bond_atom_site_label_2
_geom_bond_distance
O1 C19 1.3381(18)
O1 C20 1.4566(17)
O2 C19 1.2088(17)
C1 C2 1.3967(18)
C1 C14 1.4055(17)
C2 C3 1.3993(17)
C2 C26 1.5364(17)
C3 C4 1.3979(17)
C4 C5 1.4337(17)
C4 C15 1.4162(18)
C5 C6 1.3674(18)
C6 C7 1.4548(17)
C6 C17 1.4726(17)
C7 C8 1.4021(17)
C7 C16 1.4237(17)
C8 C9 1.3982(18)
C9 C10 1.3980(17)
C9 C22 1.5358(17)
C10 C11 1.4011(17)
C11 C12 1.4407(17)
C11 C16 1.4191(18)
C12 C13 1.3562(18)
C13 C14 1.4367(18)
C14 C15 1.4195(17)
C15 C16 1.4268(17)
C17 C18 1.3270(19)
C18 C19 1.4782(17)
C20 C21 1.481(2)
C22 C23 1.5295(19)
C22 C24 1.5348(19)
C22 C25 1.5300(18)
C26 C27 1.5323(18)
C26 C28 1.5346(19)
C26 C29 1.5402(18)

loop_
_geom_torsion_atom_site_label_1
_geom_torsion_atom_site_label_2
_geom_torsion_atom_site_label_3
_geom_torsion_atom_site_label_4
_geom_torsion
C1 C2 C3 C4 2.88(19)
C1 C2 C26 C27 7.37(17)
C1 C2 C26 C28 -111.45(14)
C1 C2 C26 C29 129.19(13)
C1 C14 C15 C4 2.43(18)
C1 C14 C15 C16 -175.95(11)
C2 C1 C14 C13 -179.23(11)
C2 C1 C14 C15 -0.82(18)
C2 C3 C4 C5 172.95(12)
C2 C3 C4 C15 -1.28(19)
C3 C2 C26 C27 -177.64(11)
C3 C2 C26 C28 63.54(15)
C3 C2 C26 C29 -55.82(15)
C3 C4 C5 C6 -174.13(12)
C3 C4 C15 C14 -1.42(18)
C3 C4 C15 C16 176.97(11)
C4 C5 C6 C7 -3.4(2)
C4 C5 C6 C17 172.60(12)
C4 C15 C16 C7 -1.95(18)
C4 C15 C16 C11 178.79(11)
C5 C4 C15 C14 -175.86(11)
C5 C4 C15 C16 2.53(18)
C5 C6 C7 C8 -175.81(12)
C5 C6 C7 C16 3.88(18)
C5 C6 C17 C18 26.5(2)
C6 C7 C8 C9 -179.49(12)
C6 C7 C16 C11 178.02(11)
C6 C7 C16 C15 -1.23(18)
C6 C17 C18 C19 -175.48(13)
C7 C6 C17 C18 -157.51(14)
C7 C8 C9 C10 0.61(19)
C7 C8 C9 C22 -176.36(12)
C8 C7 C16 C11 -2.27(18)
C8 C7 C16 C15 178.47(11)
C8 C9 C10 C11 -0.59(19)
C8 C9 C22 C23 -149.54(13)
C8 C9 C22 C24 91.18(14)
C8 C9 C22 C25 -27.61(18)
C9 C10 C11 C12 179.19(12)
C9 C10 C11 C16 -0.87(19)
C10 C9 C22 C23 33.58(17)
C10 C9 C22 C24 -85.69(15)
C10 C9 C22 C25 155.51(13)
C10 C11 C12 C13 180.00(12)
C10 C11 C16 C7 2.31(18)
C10 C11 C16 C15 -178.43(11)
C11 C12 C13 C14 -0.3(2)
C12 C11 C16 C7 -177.75(11)
C12 C11 C16 C15 1.51(18)
C12 C13 C14 C1 177.46(12)
C12 C13 C14 C15 -0.96(19)
C13 C14 C15 C4 -179.08(11)
C13 C14 C15 C16 2.53(18)
C14 C1 C2 C3 -1.81(18)
C14 C1 C2 C26 173.25(11)
C14 C15 C16 C7 176.42(11)
C14 C15 C16 C11 -2.83(18)
C15 C4 C5 C6 0.17(19)
C16 C7 C8 C9 0.82(19)
C16 C11 C12 C13 0.06(19)
C17 C6 C7 C8 8.21(19)
C17 C6 C7 C16 -172.10(11)
C17 C18 C19 O1 171.71(13)
C17 C18 C19 O2 -6.6(2)
C19 O1 C20 C21 158.61(15)
C20 O1 C19 O2 -1.6(2)
C20 O1 C19 C18 -179.89(14)
C22 C9 C10 C11 176.37(12)
C26 C2 C3 C4 -172.35(11)
